data_4078834
loop_
_publ_author_name
'Sch\"adle, Dorothea'
'Sch\"adle, Christoph'
'T\"ornroos, Karl W.'
'Anwander, Reiner'

_publ_section_title
;
 Organoaluminum-Assisted Formation of Rare-Earth Metal Imide Complexes
;
_journal_issue 14
_journal_name_full Organometallics
_journal_page_first 5101
_journal_paper_doi 10.1021/om300443x
_journal_volume 31
_journal_year 2012
_chemical_formula_moiety 'C44 H82 Al2 La2 N2'
_chemical_formula_sum 'C44 H82 Al2 La2 N2'
_chemical_formula_weight 970.90
_chemical_name_systematic
; 
 ? 
;
_space_group_IT_number 2
_symmetry_cell_setting triclinic
_symmetry_space_group_name_Hall '-P 1'
_symmetry_space_group_name_H-M 'P -1'
_atom_sites_solution_hydrogens geom
_atom_sites_solution_primary direct
_atom_sites_solution_secondary difmap
_audit_creation_method SHELXL-97
_cell_angle_alpha 76.6860(10)
_cell_angle_beta 80.847(2)
_cell_angle_gamma 74.7430(10)
_cell_formula_units_Z 2
_cell_length_a 10.5291(9)
_cell_length_b 14.5921(13)
_cell_length_c 17.0337(15)
_cell_measurement_reflns_used 4777
_cell_measurement_temperature 123(2)
_cell_measurement_theta_max 29.58
_cell_measurement_theta_min 2.25
_cell_volume 2443.4(4)
_computing_cell_refinement
;
Bruker (2008). SAINT, version 7.56A, Bruker AXS Inc., Madison, 
Wisconsin, USA.
;
_computing_data_collection
;
Bruker (2008). APEX2, version 2008.5-0, Bruker AXS Inc., Madison, 
Wisconsin, USA.
;
_computing_data_reduction
;
Bruker (2008). SAINT, version 7.56A, Bruker AXS Inc., Madison, 
Wisconsin, USA.
;
_computing_molecular_graphics
;
Brandenburg, K. (2009). DIAMOND. Version 3.2c. Crystal Impact GbR, Bonn, 
Germany.
;
_computing_publication_material
;
Bruker AXS (2008). SHELXTL. Version 2008/1. Bruker AXS Inc., Madison, 
Wisconsin, USA.
;
_computing_structure_refinement
;
Sheldrick, G. M. (2008). Acta Crystallographica, A64, 112-122.
;
_computing_structure_solution
;     
Sheldrick, G. M. (2008). Acta Crystallographica, A64, 112-122.
;
_diffrn_ambient_temperature 123(2)
_diffrn_measured_fraction_theta_full 0.997
_diffrn_measured_fraction_theta_max 0.997
_diffrn_measurement_device_type 'Bruker APEX-II CCD'
_diffrn_measurement_method '\w scans'
_diffrn_radiation_monochromator graphite
_diffrn_radiation_source 'Bruker TXS Rotating anode'
_diffrn_radiation_type MoK\a
_diffrn_radiation_wavelength 0.71073
_diffrn_reflns_av_R_equivalents 0.0977
_diffrn_reflns_av_sigmaI/netI 0.1008
_diffrn_reflns_limit_h_max 12
_diffrn_reflns_limit_h_min -12
_diffrn_reflns_limit_k_max 17
_diffrn_reflns_limit_k_min -17
_diffrn_reflns_limit_l_max 20
_diffrn_reflns_limit_l_min -20
_diffrn_reflns_number 28178
_diffrn_reflns_theta_full 25.06
_diffrn_reflns_theta_max 25.06
_diffrn_reflns_theta_min 1.73
_exptl_absorpt_coefficient_mu 1.789
_exptl_absorpt_correction_T_max 0.9319
_exptl_absorpt_correction_T_min 0.7161
_exptl_absorpt_correction_type multi-scan
_exptl_absorpt_process_details
;
SADABS version 2008/1, G.M Sheldrick, University of 
G\"ttingen, Germany, 2008.
;
_exptl_crystal_colour colourless
_exptl_crystal_density_diffrn 1.320
_exptl_crystal_density_method 'not measured'
_exptl_crystal_description prism
_exptl_crystal_F_000 1000
_exptl_crystal_size_max 0.20
_exptl_crystal_size_mid 0.04
_exptl_crystal_size_min 0.04
_refine_diff_density_max 0.932
_refine_diff_density_min -1.079
_refine_diff_density_rms 0.131
_refine_ls_extinction_method none
_refine_ls_goodness_of_fit_ref 0.985
_refine_ls_hydrogen_treatment mixed
_refine_ls_matrix_type full
_refine_ls_number_parameters 551
_refine_ls_number_reflns 8658
_refine_ls_number_restraints 67
_refine_ls_restrained_S_all 0.983
_refine_ls_R_factor_all 0.0989
_refine_ls_R_factor_gt 0.0495
_refine_ls_shift/su_max 0.001
_refine_ls_shift/su_mean 0.000
_refine_ls_structure_factor_coef Fsqd
_refine_ls_weighting_details 'calc w=1/[\s^2^(Fo^2^)+(0.0509P)^2^+0.0000P] where P=(Fo^2^+2Fc^2^)/3'
_refine_ls_weighting_scheme calc
_refine_ls_wR_factor_gt 0.0999
_refine_ls_wR_factor_ref 0.1165
_reflns_number_gt 5546
_reflns_number_total 8658
_reflns_threshold_expression I>2\s(I)
_cod_data_source_file om300443x_si_001.cif
_cod_data_source_block Compound5b
_cod_database_code 4078834

loop_
_symmetry_equiv_pos_as_xyz
'x, y, z'
'-x, -y, -z'

loop_
_atom_site_label
_atom_site_type_symbol
_atom_site_fract_x
_atom_site_fract_y
_atom_site_fract_z
_atom_site_U_iso_or_equiv
_atom_site_adp_type
_atom_site_occupancy
_atom_site_symmetry_multiplicity
_atom_site_calc_flag
_atom_site_refinement_flags
_atom_site_disorder_assembly
_atom_site_disorder_group
La1 La 0.31716(4) 0.12588(3) 0.29194(2) 0.02871(14) Uani 1 1 d . . .
La2 La 0.37375(4) 0.33737(3) 0.15602(2) 0.02785(13) Uani 1 1 d . . .
Al1 Al 0.2440(2) -0.01691(14) 0.44699(12) 0.0275(5) Uani 1 1 d . . .
Al2 Al 0.2493(2) 0.55421(15) 0.03016(13) 0.0333(5) Uani 1 1 d . . .
N1 N 0.2721(5) 0.2852(4) 0.2833(3) 0.0261(13) Uani 1 1 d . . .
N2 N 0.4361(5) 0.1775(4) 0.1629(3) 0.0258(13) Uani 1 1 d . . .
C1 C 0.4420(7) -0.0277(5) 0.4085(4) 0.0347(18) Uani 1 1 d D . .
H1A H 0.486(6) -0.074(3) 0.454(2) 0.052 Uiso 1 1 d D . .
H1B H 0.477(6) 0.032(3) 0.401(3) 0.052 Uiso 1 1 d D . .
H1C H 0.480(6) -0.055(4) 0.359(2) 0.052 Uiso 1 1 d D . .
C2 C 0.1506(8) -0.0078(5) 0.3470(4) 0.0354(18) Uani 1 1 d D . .
H2A H 0.094(5) -0.051(3) 0.377(3) 0.053 Uiso 1 1 d D . .
H2B H 0.206(5) -0.040(3) 0.304(3) 0.053 Uiso 1 1 d D . .
H2C H 0.094(5) 0.053(2) 0.322(3) 0.053 Uiso 1 1 d D . .
C3 C 0.1809(7) 0.1116(5) 0.4815(5) 0.0328(17) Uani 1 1 d D . .
H3A H 0.230(5) 0.114(4) 0.526(2) 0.049 Uiso 1 1 d D . .
H3B H 0.086(2) 0.122(4) 0.504(3) 0.049 Uiso 1 1 d D . .
H3C H 0.186(5) 0.170(3) 0.439(3) 0.049 Uiso 1 1 d D . .
C4 C 0.2137(7) -0.1285(5) 0.5319(5) 0.0400(19) Uani 1 1 d . . .
H4A H 0.2612 -0.1333 0.5783 0.060 Uiso 1 1 calc R . .
H4B H 0.2460 -0.1880 0.5102 0.060 Uiso 1 1 calc R . .
H4C H 0.1187 -0.1196 0.5495 0.060 Uiso 1 1 calc R . .
C5 C 0.2167(7) 0.3701(4) 0.3153(4) 0.0249(16) Uani 1 1 d . . .
C6 C 0.2893(6) 0.4109(5) 0.3553(4) 0.0249(15) Uani 1 1 d . . .
C7 C 0.2347(7) 0.4992(5) 0.3784(4) 0.0299(17) Uani 1 1 d . . .
H7A H 0.2869 0.5247 0.4046 0.036 Uiso 1 1 calc R . .
C8 C 0.1080(7) 0.5514(5) 0.3650(4) 0.0304(17) Uani 1 1 d . . .
C9 C 0.0320(7) 0.5103(5) 0.3299(4) 0.0269(16) Uani 1 1 d . . .
H9A H -0.0572 0.5437 0.3228 0.032 Uiso 1 1 calc R . .
C10 C 0.0804(6) 0.4227(4) 0.3047(4) 0.0223(15) Uani 1 1 d . . .
C11 C 0.4327(7) 0.3573(5) 0.3773(4) 0.0336(18) Uani 1 1 d . . .
C12 C 0.5308(7) 0.3459(6) 0.3011(5) 0.045(2) Uani 1 1 d . . .
H12A H 0.5076 0.3025 0.2725 0.068 Uiso 1 1 calc R . .
H12B H 0.6207 0.3185 0.3169 0.068 Uiso 1 1 calc R . .
H12C H 0.5268 0.4094 0.2653 0.068 Uiso 1 1 calc R . .
C13 C 0.4316(8) 0.2594(5) 0.4322(5) 0.0381(19) Uani 1 1 d . . .
H13A H 0.3958 0.2208 0.4050 0.057 Uiso 1 1 calc R . .
H13B H 0.3761 0.2688 0.4830 0.057 Uiso 1 1 calc R . .
H13C H 0.5221 0.2255 0.4439 0.057 Uiso 1 1 calc R . .
C14 C 0.4892(8) 0.4134(5) 0.4249(5) 0.047(2) Uani 1 1 d . . .
H14A H 0.5777 0.3764 0.4387 0.071 Uiso 1 1 calc R . .
H14B H 0.4308 0.4224 0.4748 0.071 Uiso 1 1 calc R . .
H14C H 0.4949 0.4767 0.3913 0.071 Uiso 1 1 calc R . .
C15 C 0.0451(7) 0.6492(5) 0.3917(5) 0.0367(18) Uani 1 1 d . . .
C16 C 0.0288(9) 0.7281(5) 0.3166(5) 0.052(2) Uani 1 1 d . . .
H16A H 0.1148 0.7267 0.2843 0.079 Uiso 1 1 calc R . .
H16B H -0.0054 0.7913 0.3325 0.079 Uiso 1 1 calc R . .
H16C H -0.0334 0.7176 0.2845 0.079 Uiso 1 1 calc R . .
C17 C -0.0885(8) 0.6472(6) 0.4417(5) 0.053(2) Uani 1 1 d . . .
H17A H -0.1265 0.7098 0.4581 0.080 Uiso 1 1 calc R . .
H17B H -0.0762 0.5957 0.4902 0.080 Uiso 1 1 calc R . .
H17C H -0.1486 0.6350 0.4090 0.080 Uiso 1 1 calc R . .
C18 C 0.1327(9) 0.6727(6) 0.4446(6) 0.064(3) Uani 1 1 d . . .
H18A H 0.2189 0.6761 0.4140 0.096 Uiso 1 1 calc R . .
H18B H 0.1451 0.6218 0.4935 0.096 Uiso 1 1 calc R . .
H18C H 0.0899 0.7351 0.4602 0.096 Uiso 1 1 calc R . .
C19 C -0.0151(7) 0.3853(5) 0.2676(4) 0.0298(17) Uani 1 1 d . . .
C20 C 0.0285(8) 0.3861(5) 0.1768(4) 0.0395(19) Uani 1 1 d . . .
H20A H 0.1095 0.3355 0.1707 0.059 Uiso 1 1 calc R . .
H20B H 0.0453 0.4495 0.1501 0.059 Uiso 1 1 calc R . .
H20C H -0.0417 0.3740 0.1520 0.059 Uiso 1 1 calc R . .
C21 C -0.0299(7) 0.2843(5) 0.3120(4) 0.0330(18) Uani 1 1 d . . .
H21A H 0.0579 0.2402 0.3161 0.049 Uiso 1 1 calc R . .
H21B H -0.0818 0.2603 0.2817 0.049 Uiso 1 1 calc R . .
H21C H -0.0752 0.2877 0.3665 0.049 Uiso 1 1 calc R . .
C22 C -0.1551(7) 0.4507(5) 0.2693(5) 0.047(2) Uani 1 1 d . . .
H22A H -0.1534 0.5142 0.2347 0.070 Uiso 1 1 calc R . .
H22B H -0.1879 0.4586 0.3250 0.070 Uiso 1 1 calc R . .
H22C H -0.2138 0.4210 0.2492 0.070 Uiso 1 1 calc R . .
C23 C 0.3091(8) 0.5504(5) 0.1390(5) 0.0377(19) Uani 1 1 d D . .
H23A H 0.299(5) 0.6215(15) 0.126(4) 0.057 Uiso 1 1 d D . .
H23B H 0.402(3) 0.520(4) 0.151(4) 0.057 Uiso 1 1 d D . .
H23C H 0.251(5) 0.535(4) 0.190(2) 0.057 Uiso 1 1 d D . .
C24 C 0.2696(8) 0.4217(5) 0.0032(5) 0.0382(19) Uani 1 1 d D . .
H24A H 0.232(5) 0.448(4) -0.049(2) 0.057 Uiso 1 1 d D . .
H24B H 0.216(5) 0.376(4) 0.036(3) 0.057 Uiso 1 1 d D . .
H24C H 0.360(3) 0.381(4) -0.008(3) 0.057 Uiso 1 1 d D . .
C25 C 0.3782(8) 0.6106(5) -0.0557(5) 0.045(2) Uani 1 1 d D . .
H25A H 0.456(5) 0.555(3) -0.054(4) 0.068 Uiso 1 1 d D . .
H25B H 0.406(6) 0.668(3) -0.047(4) 0.068 Uiso 1 1 d D . .
H25C H 0.354(7) 0.629(4) -0.113(2) 0.068 Uiso 1 1 d D . .
C26 C 0.0659(7) 0.6341(6) 0.0294(5) 0.046(2) Uani 1 1 d . . .
H26A H 0.0293 0.6411 0.0849 0.069 Uiso 1 1 calc R . .
H26B H 0.0117 0.6025 0.0076 0.069 Uiso 1 1 calc R . .
H26C H 0.0657 0.6982 -0.0046 0.069 Uiso 1 1 calc R . .
C27 C 0.4793(7) 0.0787(5) 0.1602(4) 0.0250(16) Uani 1 1 d . . .
C28 C 0.6045(7) 0.0181(5) 0.1862(4) 0.0271(16) Uani 1 1 d . . .
C29 C 0.6174(7) -0.0822(4) 0.2091(4) 0.0259(16) Uani 1 1 d . . .
H29A H 0.6981 -0.1209 0.2286 0.031 Uiso 1 1 calc R . .
C30 C 0.5212(7) -0.1283(4) 0.2051(4) 0.0251(16) Uani 1 1 d . A .
C31 C 0.4118(7) -0.0709(5) 0.1665(4) 0.0308(17) Uani 1 1 d . . .
H31A H 0.3482 -0.1020 0.1574 0.037 Uiso 1 1 calc RD . .
C32 C 0.3895(6) 0.0289(5) 0.1404(4) 0.0265(16) Uani 1 1 d . . .
C33 C 0.7219(7) 0.0592(5) 0.1916(5) 0.0303(17) Uani 1 1 d . . .
C34 C 0.7012(9) 0.1000(8) 0.2682(6) 0.071(3) Uani 1 1 d . . .
H34A H 0.6193 0.1511 0.2681 0.106 Uiso 1 1 calc R . .
H34B H 0.7761 0.1272 0.2702 0.106 Uiso 1 1 calc R . .
H34C H 0.6948 0.0482 0.3157 0.106 Uiso 1 1 calc R . .
C35 C 0.8523(7) -0.0192(6) 0.1943(6) 0.057(3) Uani 1 1 d . . .
H35A H 0.8495 -0.0666 0.2454 0.085 Uiso 1 1 calc R . .
H35B H 0.9264 0.0110 0.1908 0.085 Uiso 1 1 calc R . .
H35C H 0.8642 -0.0519 0.1486 0.085 Uiso 1 1 calc R . .
C36 C 0.7430(8) 0.1362(5) 0.1168(5) 0.047(2) Uani 1 1 d . . .
H36A H 0.6599 0.1853 0.1086 0.070 Uiso 1 1 calc R . .
H36B H 0.7713 0.1059 0.0692 0.070 Uiso 1 1 calc R . .
H36C H 0.8113 0.1669 0.1244 0.070 Uiso 1 1 calc R . .
C37 C 0.5331(6) -0.2372(5) 0.2396(4) 0.0348(18) Uani 1 1 d D . .
C38 C 0.4096(12) -0.2524(9) 0.2945(10) 0.096(9) Uani 0.688(18) 1 d PD A 1
H38A H 0.3320 -0.2237 0.2643 0.144 Uiso 0.688(18) 1 calc PR A 1
H38B H 0.4006 -0.2213 0.3410 0.144 Uiso 0.688(18) 1 calc PR A 1
H38C H 0.4161 -0.3219 0.3138 0.144 Uiso 0.688(18) 1 calc PR A 1
C39 C 0.6505(13) -0.2827(9) 0.2898(9) 0.069(6) Uani 0.688(18) 1 d PD A 1
H39A H 0.6539 -0.3517 0.3103 0.104 Uiso 0.688(18) 1 calc PR A 1
H39B H 0.6399 -0.2501 0.3355 0.104 Uiso 0.688(18) 1 calc PR A 1
H39C H 0.7328 -0.2753 0.2557 0.104 Uiso 0.688(18) 1 calc PR A 1
C40 C 0.5515(19) -0.2921(9) 0.1721(7) 0.100(9) Uani 0.688(18) 1 d PD A 1
H40A H 0.4758 -0.2665 0.1401 0.150 Uiso 0.688(18) 1 calc PR A 1
H40B H 0.5576 -0.3609 0.1953 0.150 Uiso 0.688(18) 1 calc PR A 1
H40C H 0.6329 -0.2845 0.1371 0.150 Uiso 0.688(18) 1 calc PR A 1
C38A C 0.529(3) -0.2537(17) 0.3309(9) 0.054(11) Uani 0.312(18) 1 d PD A 2
H38D H 0.4374 -0.2313 0.3542 0.081 Uiso 0.312(18) 1 calc PR A 2
H38E H 0.5854 -0.2176 0.3450 0.081 Uiso 0.312(18) 1 calc PR A 2
H38F H 0.5603 -0.3230 0.3527 0.081 Uiso 0.312(18) 1 calc PR A 2
C39A C 0.6670(16) -0.2921(16) 0.2069(16) 0.050(10) Uani 0.312(18) 1 d PD A 2
H39D H 0.6647 -0.2950 0.1503 0.075 Uiso 0.312(18) 1 calc PR A 2
H39E H 0.6878 -0.3580 0.2393 0.075 Uiso 0.312(18) 1 calc PR A 2
H39F H 0.7350 -0.2587 0.2101 0.075 Uiso 0.312(18) 1 calc PR A 2
C40A C 0.430(2) -0.2864(13) 0.2234(17) 0.083(14) Uani 0.312(18) 1 d PD A 2
H40D H 0.3659 -0.2389 0.1897 0.125 Uiso 0.312(18) 1 calc PRD A 2
H40E H 0.3842 -0.3124 0.2751 0.125 Uiso 0.312(18) 1 calc PR A 2
H40F H 0.4749 -0.3394 0.1950 0.125 Uiso 0.312(18) 1 calc PR A 2
C41 C 0.2750(7) 0.0822(5) 0.0887(4) 0.0306(17) Uani 1 1 d . . .
C42 C 0.2185(8) 0.0111(6) 0.0587(5) 0.048(2) Uani 1 1 d . . .
H42A H 0.1781 -0.0290 0.1052 0.072 Uiso 1 1 calc R . .
H42B H 0.2900 -0.0306 0.0297 0.072 Uiso 1 1 calc R . .
H42C H 0.1514 0.0475 0.0221 0.072 Uiso 1 1 calc R . .
C43 C 0.1580(7) 0.1420(6) 0.1353(5) 0.0392(19) Uani 1 1 d . . .
H43A H 0.1217 0.0989 0.1813 0.059 Uiso 1 1 calc R . .
H43B H 0.0893 0.1756 0.0991 0.059 Uiso 1 1 calc R . .
H43C H 0.1882 0.1897 0.1552 0.059 Uiso 1 1 calc R . .
C44 C 0.3286(7) 0.1470(5) 0.0130(4) 0.0384(19) Uani 1 1 d . . .
H44A H 0.3726 0.1898 0.0295 0.058 Uiso 1 1 calc R . .
H44B H 0.2551 0.1861 -0.0180 0.058 Uiso 1 1 calc R . .
H44C H 0.3922 0.1063 -0.0209 0.058 Uiso 1 1 calc R . .

loop_
_atom_site_aniso_label
_atom_site_aniso_U_11
_atom_site_aniso_U_22
_atom_site_aniso_U_33
_atom_site_aniso_U_23
_atom_site_aniso_U_13
_atom_site_aniso_U_12
La1 0.0388(3) 0.0201(2) 0.0237(3) -0.00166(18) 0.0052(2) -0.0083(2)
La2 0.0266(3) 0.0205(2) 0.0313(3) 0.00068(19) 0.0043(2) -0.00606(18)
Al1 0.0325(13) 0.0212(11) 0.0274(12) -0.0027(9) 0.0020(9) -0.0084(9)
Al2 0.0283(13) 0.0289(12) 0.0348(13) 0.0044(10) 0.0024(10) -0.0056(10)
N1 0.019(3) 0.019(3) 0.037(4) -0.005(3) -0.003(3) 0.002(2)
N2 0.023(3) 0.029(3) 0.021(3) 0.001(2) -0.003(2) -0.002(2)
C1 0.036(5) 0.034(4) 0.029(4) -0.003(3) 0.000(3) -0.007(3)
C2 0.046(5) 0.029(4) 0.027(4) -0.003(3) -0.001(4) -0.007(4)
C3 0.029(4) 0.026(4) 0.042(5) -0.007(3) 0.001(4) -0.006(3)
C4 0.036(5) 0.041(5) 0.041(5) 0.000(4) 0.001(4) -0.018(4)
C5 0.031(4) 0.018(3) 0.022(4) 0.004(3) 0.003(3) -0.009(3)
C6 0.020(4) 0.027(4) 0.025(4) 0.001(3) -0.001(3) -0.008(3)
C7 0.029(4) 0.021(4) 0.040(4) -0.006(3) -0.002(3) -0.007(3)
C8 0.030(4) 0.018(4) 0.034(4) 0.001(3) 0.002(3) 0.002(3)
C9 0.021(4) 0.028(4) 0.034(4) -0.009(3) 0.002(3) -0.010(3)
C10 0.023(4) 0.022(4) 0.022(4) 0.001(3) 0.000(3) -0.013(3)
C11 0.029(4) 0.029(4) 0.040(5) -0.003(3) -0.007(3) -0.002(3)
C12 0.019(4) 0.057(5) 0.057(6) -0.006(4) -0.005(4) -0.007(4)
C13 0.040(5) 0.025(4) 0.045(5) -0.005(3) -0.014(4) 0.003(3)
C14 0.038(5) 0.036(5) 0.072(6) -0.010(4) -0.023(4) -0.006(4)
C15 0.041(5) 0.022(4) 0.046(5) -0.009(3) -0.007(4) -0.003(3)
C16 0.055(6) 0.021(4) 0.077(7) -0.005(4) -0.011(5) -0.002(4)
C17 0.051(6) 0.035(5) 0.072(6) -0.026(4) 0.007(5) -0.004(4)
C18 0.072(7) 0.039(5) 0.088(8) -0.036(5) -0.022(6) 0.002(5)
C19 0.028(4) 0.024(4) 0.035(4) 0.000(3) -0.005(3) -0.006(3)
C20 0.045(5) 0.043(5) 0.033(5) -0.002(4) -0.009(4) -0.014(4)
C21 0.029(4) 0.033(4) 0.042(5) -0.012(3) 0.002(3) -0.016(3)
C22 0.037(5) 0.034(5) 0.074(6) -0.014(4) -0.013(4) -0.010(4)
C23 0.035(5) 0.022(4) 0.051(5) 0.002(4) -0.005(4) -0.005(3)
C24 0.041(5) 0.039(5) 0.032(4) -0.007(4) 0.003(4) -0.011(4)
C25 0.032(5) 0.021(4) 0.064(6) 0.010(4) 0.009(4) 0.000(3)
C26 0.029(5) 0.056(5) 0.043(5) 0.001(4) -0.005(4) -0.002(4)
C27 0.029(4) 0.026(4) 0.019(4) -0.003(3) 0.004(3) -0.011(3)
C28 0.028(4) 0.026(4) 0.021(4) -0.004(3) -0.001(3) 0.004(3)
C29 0.026(4) 0.018(4) 0.031(4) -0.007(3) 0.000(3) -0.001(3)
C30 0.031(4) 0.019(3) 0.024(4) -0.008(3) 0.005(3) -0.005(3)
C31 0.028(4) 0.030(4) 0.035(4) -0.008(3) 0.002(3) -0.008(3)
C32 0.019(4) 0.031(4) 0.029(4) -0.008(3) 0.001(3) -0.004(3)
C33 0.021(4) 0.026(4) 0.047(5) -0.013(3) -0.001(3) -0.007(3)
C34 0.056(6) 0.116(9) 0.065(7) -0.045(6) 0.002(5) -0.045(6)
C35 0.021(5) 0.044(5) 0.105(8) -0.009(5) -0.021(5) -0.004(4)
C36 0.033(5) 0.033(5) 0.072(6) -0.004(4) -0.003(4) -0.014(4)
C37 0.029(4) 0.025(4) 0.047(5) -0.007(3) -0.003(4) -0.003(3)
C38 0.061(11) 0.030(8) 0.149(19) 0.025(9) 0.055(12) -0.003(7)
C39 0.090(13) 0.030(7) 0.098(15) -0.003(8) -0.054(11) -0.015(7)
C40 0.23(3) 0.022(7) 0.052(10) -0.003(6) -0.008(12) -0.052(11)
C38A 0.10(3) 0.024(14) 0.048(18) -0.016(13) 0.006(17) -0.030(17)
C39A 0.053(19) 0.041(16) 0.06(2) -0.006(14) 0.006(15) -0.032(14)
C40A 0.07(3) 0.09(3) 0.13(4) -0.08(3) -0.03(2) -0.01(2)
C41 0.028(4) 0.027(4) 0.035(4) -0.006(3) -0.007(3) -0.003(3)
C42 0.047(5) 0.050(5) 0.054(6) -0.016(4) -0.020(4) -0.012(4)
C43 0.017(4) 0.053(5) 0.043(5) -0.006(4) -0.008(3) -0.001(3)
C44 0.039(5) 0.051(5) 0.024(4) -0.008(4) -0.010(3) -0.004(4)

loop_
_atom_type_symbol
_atom_type_description
_atom_type_scat_dispersion_real
_atom_type_scat_dispersion_imag
_atom_type_scat_source
C C 0.0033 0.0016 'International Tables Vol C Tables 4.2.6.8 and 6.1.1.4'
H H 0.0000 0.0000 'International Tables Vol C Tables 4.2.6.8 and 6.1.1.4'
N N 0.0061 0.0033 'International Tables Vol C Tables 4.2.6.8 and 6.1.1.4'
Al Al 0.0645 0.0514 'International Tables Vol C Tables 4.2.6.8 and 6.1.1.4'
La La -0.2871 2.4523 'International Tables Vol C Tables 4.2.6.8 and 6.1.1.4'

loop_
_geom_angle_atom_site_label_1
_geom_angle_atom_site_label_2
_geom_angle_atom_site_label_3
_geom_angle
_geom_angle_site_symmetry_1
_geom_angle_site_symmetry_3
N1 La1 N2 78.32(19) . .
N1 La1 C27 109.45(19) . .
N2 La1 C27 31.17(18) . .
N1 La1 C1 130.8(2) . .
N2 La1 C1 120.70(19) . .
C27 La1 C1 97.6(2) . .
N1 La1 C2 130.5(2) . .
N2 La1 C2 133.64(19) . .
C27 La1 C2 109.5(2) . .
C1 La1 C2 71.5(2) . .
N1 La1 Al1 123.30(15) . .
N2 La1 Al1 156.93(13) . .
C27 La1 Al1 126.35(14) . .
C1 La1 Al1 40.46(15) . .
C2 La1 Al1 40.23(15) . .
N1 La1 C32 123.11(19) . .
N2 La1 C32 51.05(17) . .
C27 La1 C32 27.73(18) . .
C1 La1 C32 99.86(19) . .
C2 La1 C32 83.89(19) . .
Al1 La1 C32 111.71(13) . .
N1 La1 La2 39.82(14) . .
N2 La1 La2 38.61(13) . .
C27 La1 La2 69.77(13) . .
C1 La1 La2 140.77(15) . .
C2 La1 La2 147.48(15) . .
Al1 La1 La2 162.69(4) . .
C32 La1 La2 85.56(12) . .
N2 La2 N1 80.25(18) . .
N2 La2 C24 107.0(2) . .
N1 La2 C24 131.5(2) . .
N2 La2 C23 175.8(2) . .
N1 La2 C23 103.4(2) . .
C24 La2 C23 72.2(2) . .
N2 La2 C5 107.10(17) . .
N1 La2 C5 26.95(16) . .
C24 La2 C5 122.5(2) . .
C23 La2 C5 76.52(19) . .
N2 La2 C25 97.76(19) . 2_665
N1 La2 C25 147.2(2) . 2_665
C24 La2 C25 80.7(2) . 2_665
C23 La2 C25 78.1(2) . 2_665
C5 La2 C25 136.9(2) . 2_665
N2 La2 Al2 143.02(14) . .
N1 La2 Al2 123.55(13) . .
C24 La2 Al2 36.18(15) . .
C23 La2 Al2 35.99(15) . .
C5 La2 Al2 100.75(13) . .
C25 La2 Al2 76.85(14) 2_665 .
N2 La2 La1 42.46(13) . .
N1 La2 La1 37.91(13) . .
C24 La2 La1 127.21(15) . .
C23 La2 La1 141.32(15) . .
C5 La2 La1 64.86(12) . .
C25 La2 La1 132.92(14) 2_665 .
Al2 La2 La1 148.98(4) . .
C4 Al1 C3 114.5(3) . .
C4 Al1 C1 112.2(3) . .
C3 Al1 C1 104.7(3) . .
C4 Al1 C2 110.3(3) . .
C3 Al1 C2 107.4(3) . .
C1 Al1 C2 107.3(3) . .
C4 Al1 La1 168.1(2) . .
C3 Al1 La1 77.4(2) . .
C1 Al1 La1 62.4(2) . .
C2 Al1 La1 63.8(2) . .
C26 Al2 C25 113.6(3) . .
C26 Al2 C23 106.7(3) . .
C25 Al2 C23 106.5(4) . .
C26 Al2 C24 113.2(4) . .
C25 Al2 C24 102.1(3) . .
C23 Al2 C24 114.7(3) . .
C26 Al2 La2 129.2(2) . .
C25 Al2 La2 117.2(2) . .
C23 Al2 La2 58.6(2) . .
C24 Al2 La2 56.1(2) . .
C5 N1 La1 152.5(4) . .
C5 N1 La2 105.2(4) . .
La1 N1 La2 102.3(2) . .
C27 N2 La2 175.1(4) . .
C27 N2 La1 85.8(3) . .
La2 N2 La1 98.9(2) . .
Al1 C1 La1 77.1(2) . .
Al1 C2 La1 75.9(2) . .
C6 C5 N1 123.2(6) . .
C6 C5 C10 116.4(6) . .
N1 C5 C10 120.3(6) . .
C6 C5 La2 107.8(4) . .
N1 C5 La2 47.9(3) . .
C10 C5 La2 111.7(4) . .
C7 C6 C5 121.0(6) . .
C7 C6 C11 117.4(6) . .
C5 C6 C11 121.6(6) . .
C8 C7 C6 122.7(6) . .
C7 C8 C9 117.4(6) . .
C7 C8 C15 123.2(6) . .
C9 C8 C15 119.3(6) . .
C10 C9 C8 123.0(6) . .
C9 C10 C5 119.4(6) . .
C9 C10 C19 117.4(6) . .
C5 C10 C19 123.2(6) . .
C13 C11 C12 110.8(6) . .
C13 C11 C14 106.0(6) . .
C12 C11 C14 105.7(6) . .
C13 C11 C6 110.1(6) . .
C12 C11 C6 111.8(6) . .
C14 C11 C6 112.3(6) . .
C16 C15 C17 110.6(7) . .
C16 C15 C18 108.3(6) . .
C17 C15 C18 107.1(7) . .
C16 C15 C8 108.3(6) . .
C17 C15 C8 110.8(6) . .
C18 C15 C8 111.8(6) . .
C21 C19 C22 105.9(6) . .
C21 C19 C10 112.8(6) . .
C22 C19 C10 112.6(6) . .
C21 C19 C20 110.3(6) . .
C22 C19 C20 104.1(6) . .
C10 C19 C20 110.7(6) . .
Al2 C23 La2 85.4(2) . .
Al2 C24 La2 87.7(3) . .
N2 C27 C28 123.8(6) . .
N2 C27 C32 119.6(6) . .
C28 C27 C32 116.0(6) . .
N2 C27 La1 63.0(3) . .
C28 C27 La1 108.8(4) . .
C32 C27 La1 92.4(4) . .
C29 C28 C27 118.5(6) . .
C29 C28 C33 118.6(6) . .
C27 C28 C33 122.9(6) . .
C30 C29 C28 124.3(6) . .
C29 C30 C31 115.9(6) . .
C29 C30 C37 122.6(6) . .
C31 C30 C37 121.4(6) . .
C32 C31 C30 124.2(6) . .
C31 C32 C27 118.5(6) . .
C31 C32 C41 119.2(6) . .
C27 C32 C41 122.2(6) . .
C31 C32 La1 108.7(4) . .
C27 C32 La1 59.9(3) . .
C41 C32 La1 102.9(4) . .
C34 C33 C36 110.8(7) . .
C34 C33 C28 110.5(6) . .
C36 C33 C28 110.9(6) . .
C34 C33 C35 107.3(7) . .
C36 C33 C35 105.6(6) . .
C28 C33 C35 111.7(6) . .
C40 C37 C38 108.8(8) . .
C40 C37 C38A 141.0(11) . .
C38 C37 C38A 58.5(10) . .
C40 C37 C39A 56.7(10) . .
C38 C37 C39A 141.9(11) . .
C38A C37 C39A 108.3(11) . .
C40 C37 C39 107.4(8) . .
C38 C37 C39 107.2(8) . .
C38A C37 C39 53.5(10) . .
C39A C37 C39 55.9(10) . .
C40 C37 C40A 55.7(10) . .
C38 C37 C40A 53.7(10) . .
C38A C37 C40A 105.8(10) . .
C39A C37 C40A 106.4(9) . .
C39 C37 C40A 127.8(10) . .
C40 C37 C30 110.7(7) . .
C38 C37 C30 110.1(7) . .
C38A C37 C30 108.2(10) . .
C39A C37 C30 108.0(10) . .
C39 C37 C30 112.5(7) . .
C40A C37 C30 119.6(9) . .
C43 C41 C42 105.9(6) . .
C43 C41 C32 113.1(6) . .
C42 C41 C32 111.5(6) . .
C43 C41 C44 110.7(6) . .
C42 C41 C44 106.9(6) . .
C32 C41 C44 108.6(6) . .

loop_
_geom_bond_atom_site_label_1
_geom_bond_atom_site_label_2
_geom_bond_distance
_geom_bond_site_symmetry_2
La1 N1 2.221(5) .
La1 N2 2.414(5) .
La1 C27 2.702(6) .
La1 C1 2.814(7) .
La1 C2 2.862(7) .
La1 Al1 3.094(2) .
La1 C32 3.121(6) .
La1 La2 3.5323(6) .
La2 N2 2.231(5) .
La2 N1 2.315(5) .
La2 C24 2.867(8) .
La2 C23 2.957(7) .
La2 C5 3.013(6) .
La2 C25 3.056(7) 2_665
La2 Al2 3.452(2) .
Al1 C4 1.971(7) .
Al1 C3 2.007(7) .
Al1 C1 2.060(7) .
Al1 C2 2.060(8) .
Al2 C26 1.975(8) .
Al2 C25 2.016(7) .
Al2 C23 2.035(8) .
Al2 C24 2.039(7) .
N1 C5 1.415(8) .
N2 C27 1.402(8) .
C5 C6 1.412(9) .
C5 C10 1.457(9) .
C6 C7 1.384(9) .
C6 C11 1.567(9) .
C7 C8 1.377(9) .
C8 C9 1.389(9) .
C8 C15 1.546(9) .
C9 C10 1.384(9) .
C10 C19 1.536(9) .
C11 C13 1.518(10) .
C11 C12 1.537(10) .
C11 C14 1.548(10) .
C15 C16 1.509(10) .
C15 C17 1.528(11) .
C15 C18 1.534(11) .
C19 C21 1.529(9) .
C19 C22 1.531(10) .
C19 C20 1.539(10) .
C27 C28 1.452(9) .
C27 C32 1.454(9) .
C28 C29 1.400(9) .
C28 C33 1.533(9) .
C29 C30 1.373(9) .
C30 C31 1.393(9) .
C30 C37 1.540(9) .
C31 C32 1.388(9) .
C32 C41 1.536(9) .
C33 C34 1.518(10) .
C33 C36 1.522(10) .
C33 C35 1.538(10) .
C37 C40 1.507(11) .
C37 C38 1.512(10) .
C37 C38A 1.514(13) .
C37 C39A 1.516(13) .
C37 C39 1.531(11) .
C37 C40A 1.537(13) .
C41 C43 1.533(9) .
C41 C42 1.536(10) .
C41 C44 1.538(10) .

loop_
_geom_torsion_atom_site_label_1
_geom_torsion_atom_site_label_2
_geom_torsion_atom_site_label_3
_geom_torsion_atom_site_label_4
_geom_torsion
_geom_torsion_site_symmetry_1
_geom_torsion_site_symmetry_4
N1 La1 La2 N2 174.3(3) . .
C27 La1 La2 N2 -0.6(3) . .
C1 La1 La2 N2 76.1(3) . .
C2 La1 La2 N2 -95.4(3) . .
Al1 La1 La2 N2 159.6(2) . .
C32 La1 La2 N2 -24.0(2) . .
N2 La1 La2 N1 -174.3(3) . .
C27 La1 La2 N1 -175.0(3) . .
C1 La1 La2 N1 -98.2(3) . .
C2 La1 La2 N1 90.3(3) . .
Al1 La1 La2 N1 -14.7(3) . .
C32 La1 La2 N1 161.6(2) . .
N1 La1 La2 C24 -112.3(3) . .
N2 La1 La2 C24 73.3(3) . .
C27 La1 La2 C24 72.7(2) . .
C1 La1 La2 C24 149.5(3) . .
C2 La1 La2 C24 -22.0(3) . .
Al1 La1 La2 C24 -127.0(2) . .
C32 La1 La2 C24 49.3(2) . .
N1 La1 La2 C23 -2.8(3) . .
N2 La1 La2 C23 -177.2(3) . .
C27 La1 La2 C23 -177.8(3) . .
C1 La1 La2 C23 -101.1(3) . .
C2 La1 La2 C23 87.5(4) . .
Al1 La1 La2 C23 -17.6(3) . .
C32 La1 La2 C23 158.8(3) . .
N1 La1 La2 C5 0.6(3) . .
N2 La1 La2 C5 -173.7(2) . .
C27 La1 La2 C5 -174.4(2) . .
C1 La1 La2 C5 -97.6(3) . .
C2 La1 La2 C5 90.9(3) . .
Al1 La1 La2 C5 -14.1(2) . .
C32 La1 La2 C5 162.20(19) . .
N1 La1 La2 C25 132.3(3) . 2_665
N2 La1 La2 C25 -42.0(3) . 2_665
C27 La1 La2 C25 -42.6(3) . 2_665
C1 La1 La2 C25 34.1(3) . 2_665
C2 La1 La2 C25 -137.4(4) . 2_665
Al1 La1 La2 C25 117.6(3) . 2_665
C32 La1 La2 C25 -66.1(3) . 2_665
N1 La1 La2 Al2 -67.1(2) . .
N2 La1 La2 Al2 118.6(2) . .
C27 La1 La2 Al2 117.99(17) . .
C1 La1 La2 Al2 -165.3(2) . .
C2 La1 La2 Al2 23.2(3) . .
Al1 La1 La2 Al2 -81.79(16) . .
C32 La1 La2 Al2 94.56(14) . .
N1 La1 Al1 C4 178.4(12) . .
N2 La1 Al1 C4 -24.1(13) . .
C27 La1 Al1 C4 -13.6(12) . .
C1 La1 Al1 C4 -65.9(12) . .
C2 La1 Al1 C4 63.1(12) . .
C32 La1 Al1 C4 13.5(12) . .
La2 La1 Al1 C4 -170.4(11) . .
N1 La1 Al1 C3 -1.5(3) . .
N2 La1 Al1 C3 156.0(4) . .
C27 La1 Al1 C3 166.5(3) . .
C1 La1 Al1 C3 114.2(3) . .
C2 La1 Al1 C3 -116.8(3) . .
C32 La1 Al1 C3 -166.4(3) . .
La2 La1 Al1 C3 9.7(3) . .
N1 La1 Al1 C1 -115.7(3) . .
N2 La1 Al1 C1 41.8(4) . .
C27 La1 Al1 C1 52.3(3) . .
C2 La1 Al1 C1 129.1(3) . .
C32 La1 Al1 C1 79.5(3) . .
La2 La1 Al1 C1 -104.5(3) . .
N1 La1 Al1 C2 115.2(3) . .
N2 La1 Al1 C2 -87.2(4) . .
C27 La1 Al1 C2 -76.7(3) . .
C1 La1 Al1 C2 -129.1(3) . .
C32 La1 Al1 C2 -49.6(3) . .
La2 La1 Al1 C2 126.5(3) . .
N2 La2 Al2 C26 100.5(4) . .
N1 La2 Al2 C26 -22.4(4) . .
C24 La2 Al2 C26 93.7(4) . .
C23 La2 Al2 C26 -86.4(4) . .
C5 La2 Al2 C26 -38.1(4) . .
C25 La2 Al2 C26 -174.1(4) 2_665 .
La1 La2 Al2 C26 20.3(4) . .
N2 La2 Al2 C25 -79.7(4) . .
N1 La2 Al2 C25 157.4(3) . .
C24 La2 Al2 C25 -86.4(4) . .
C23 La2 Al2 C25 93.4(4) . .
C5 La2 Al2 C25 141.7(3) . .
C25 La2 Al2 C25 5.7(5) 2_665 .
La1 La2 Al2 C25 -159.8(3) . .
N2 La2 Al2 C23 -173.1(3) . .
N1 La2 Al2 C23 64.0(3) . .
C24 La2 Al2 C23 -179.9(4) . .
C5 La2 Al2 C23 48.3(3) . .
C25 La2 Al2 C23 -87.7(3) 2_665 .
La1 La2 Al2 C23 106.8(3) . .
N2 La2 Al2 C24 6.7(4) . .
N1 La2 Al2 C24 -116.1(3) . .
C23 La2 Al2 C24 179.9(4) . .
C5 La2 Al2 C24 -131.8(3) . .
C25 La2 Al2 C24 92.2(3) 2_665 .
La1 La2 Al2 C24 -73.4(3) . .
N2 La1 N1 C5 -173.9(10) . .
C27 La1 N1 C5 -172.5(9) . .
C1 La1 N1 C5 -53.3(10) . .
C2 La1 N1 C5 47.5(10) . .
Al1 La1 N1 C5 -2.7(10) . .
C32 La1 N1 C5 160.4(9) . .
La2 La1 N1 C5 -177.5(11) . .
N2 La1 N1 La2 3.60(19) . .
C27 La1 N1 La2 5.0(3) . .
C1 La1 N1 La2 124.3(2) . .
C2 La1 N1 La2 -135.0(2) . .
Al1 La1 N1 La2 174.81(9) . .
C32 La1 N1 La2 -22.1(3) . .
N2 La2 N1 C5 174.9(4) . .
C24 La2 N1 C5 -80.9(5) . .
C23 La2 N1 C5 -3.0(4) . .
C25 La2 N1 C5 85.7(5) 2_665 .
Al2 La2 N1 C5 -35.9(4) . .
La1 La2 N1 C5 178.8(5) . .
N2 La2 N1 La1 -3.9(2) . .
C24 La2 N1 La1 100.2(3) . .
C23 La2 N1 La1 178.2(2) . .
C5 La2 N1 La1 -178.8(5) . .
C25 La2 N1 La1 -93.1(4) 2_665 .
Al2 La2 N1 La1 145.29(12) . .
N1 La2 N2 C27 170(5) . .
C24 La2 N2 C27 40(5) . .
C23 La2 N2 C27 -38(7) . .
C5 La2 N2 C27 173(5) . .
C25 La2 N2 C27 -43(5) 2_665 .
Al2 La2 N2 C27 36(5) . .
La1 La2 N2 C27 167(5) . .
N1 La2 N2 La1 3.53(19) . .
C24 La2 N2 La1 -127.1(2) . .
C23 La2 N2 La1 155(3) . .
C5 La2 N2 La1 5.9(2) . .
C25 La2 N2 La1 150.4(2) 2_665 .
Al2 La2 N2 La1 -131.22(15) . .
N1 La1 N2 C27 177.4(4) . .
C1 La1 N2 C27 46.7(4) . .
C2 La1 N2 C27 -46.6(5) . .
Al1 La1 N2 C27 16.5(6) . .
C32 La1 N2 C27 -30.4(3) . .
La2 La1 N2 C27 -178.9(5) . .
N1 La1 N2 La2 -3.7(2) . .
C27 La1 N2 La2 178.9(5) . .
C1 La1 N2 La2 -134.4(2) . .
C2 La1 N2 La2 132.3(2) . .
Al1 La1 N2 La2 -164.66(19) . .
C32 La1 N2 La2 148.5(3) . .
C4 Al1 C1 La1 168.2(3) . .
C3 Al1 C1 La1 -67.0(3) . .
C2 Al1 C1 La1 46.9(3) . .
N1 La1 C1 Al1 96.1(3) . .
N2 La1 C1 Al1 -162.31(19) . .
C27 La1 C1 Al1 -140.0(2) . .
C2 La1 C1 Al1 -31.9(2) . .
C32 La1 C1 Al1 -112.0(2) . .
La2 La1 C1 Al1 152.90(10) . .
C4 Al1 C2 La1 -168.6(3) . .
C3 Al1 C2 La1 65.9(3) . .
C1 Al1 C2 La1 -46.1(3) . .
N1 La1 C2 Al1 -96.2(3) . .
N2 La1 C2 Al1 147.3(2) . .
C27 La1 C2 Al1 123.8(2) . .
C1 La1 C2 Al1 32.1(2) . .
C32 La1 C2 Al1 134.6(2) . .
La2 La1 C2 Al1 -153.59(12) . .
La1 N1 C5 C6 93.1(10) . .
La2 N1 C5 C6 -84.3(6) . .
La1 N1 C5 C10 -89.7(10) . .
La2 N1 C5 C10 92.8(5) . .
La1 N1 C5 La2 177.5(11) . .
N2 La2 C5 C6 113.8(4) . .
N1 La2 C5 C6 119.0(6) . .
C24 La2 C5 C6 -122.3(4) . .
C23 La2 C5 C6 -64.0(4) . .
C25 La2 C5 C6 -8.7(6) 2_665 .
Al2 La2 C5 C6 -90.8(4) . .
La1 La2 C5 C6 118.2(4) . .
N2 La2 C5 N1 -5.2(4) . .
C24 La2 C5 N1 118.7(4) . .
C23 La2 C5 N1 177.0(4) . .
C25 La2 C5 N1 -127.6(4) 2_665 .
Al2 La2 C5 N1 150.2(4) . .
La1 La2 C5 N1 -0.8(3) . .
N2 La2 C5 C10 -117.1(4) . .
N1 La2 C5 C10 -111.9(6) . .
C24 La2 C5 C10 6.9(5) . .
C23 La2 C5 C10 65.1(4) . .
C25 La2 C5 C10 120.5(4) 2_665 .
Al2 La2 C5 C10 38.3(4) . .
La1 La2 C5 C10 -112.7(4) . .
N1 C5 C6 C7 173.6(6) . .
C10 C5 C6 C7 -3.7(9) . .
La2 C5 C6 C7 122.8(6) . .
N1 C5 C6 C11 -8.1(9) . .
C10 C5 C6 C11 174.6(6) . .
La2 C5 C6 C11 -59.0(6) . .
C5 C6 C7 C8 0.7(10) . .
C11 C6 C7 C8 -177.6(6) . .
C6 C7 C8 C9 2.8(10) . .
C6 C7 C8 C15 179.0(6) . .
C7 C8 C9 C10 -3.3(10) . .
C15 C8 C9 C10 -179.6(6) . .
C8 C9 C10 C5 0.2(10) . .
C8 C9 C10 C19 179.4(6) . .
C6 C5 C10 C9 3.2(9) . .
N1 C5 C10 C9 -174.1(6) . .
La2 C5 C10 C9 -121.3(5) . .
C6 C5 C10 C19 -175.9(6) . .
N1 C5 C10 C19 6.7(9) . .
La2 C5 C10 C19 59.6(7) . .
C7 C6 C11 C13 119.3(7) . .
C5 C6 C11 C13 -59.0(8) . .
C7 C6 C11 C12 -117.1(7) . .
C5 C6 C11 C12 64.6(8) . .
C7 C6 C11 C14 1.5(9) . .
C5 C6 C11 C14 -176.9(6) . .
C7 C8 C15 C16 111.1(8) . .
C9 C8 C15 C16 -72.8(8) . .
C7 C8 C15 C17 -127.5(8) . .
C9 C8 C15 C17 48.7(9) . .
C7 C8 C15 C18 -8.1(10) . .
C9 C8 C15 C18 168.0(7) . .
C9 C10 C19 C21 -123.3(6) . .
C5 C10 C19 C21 55.9(8) . .
C9 C10 C19 C22 -3.5(9) . .
C5 C10 C19 C22 175.7(6) . .
C9 C10 C19 C20 112.5(7) . .
C5 C10 C19 C20 -68.3(8) . .
C26 Al2 C23 La2 126.2(3) . .
C25 Al2 C23 La2 -112.2(3) . .
C24 Al2 C23 La2 -0.1(3) . .
N2 La2 C23 Al2 79(3) . .
N1 La2 C23 Al2 -129.6(2) . .
C24 La2 C23 Al2 0.1(2) . .
C5 La2 C23 Al2 -131.0(3) . .
C25 La2 C23 Al2 84.0(3) 2_665 .
La1 La2 C23 Al2 -127.84(19) . .
C26 Al2 C24 La2 -122.7(3) . .
C25 Al2 C24 La2 114.8(3) . .
C23 Al2 C24 La2 0.1(3) . .
N2 La2 C24 Al2 -175.8(2) . .
N1 La2 C24 Al2 92.3(3) . .
C23 La2 C24 Al2 -0.1(2) . .
C5 La2 C24 Al2 60.2(3) . .
C25 La2 C24 Al2 -80.4(3) 2_665 .
La1 La2 C24 Al2 141.68(15) . .
La2 N2 C27 C28 98(5) . .
La1 N2 C27 C28 -95.4(6) . .
La2 N2 C27 C32 -91(5) . .
La1 N2 C27 C32 76.4(6) . .
La2 N2 C27 La1 -167(5) . .
N1 La1 C27 N2 -2.7(4) . .
C1 La1 C27 N2 -140.9(4) . .
C2 La1 C27 N2 146.1(3) . .
Al1 La1 C27 N2 -172.1(3) . .
C32 La1 C27 N2 122.3(6) . .
La2 La1 C27 N2 0.7(3) . .
N1 La1 C27 C28 116.5(4) . .
N2 La1 C27 C28 119.1(6) . .
C1 La1 C27 C28 -21.7(5) . .
C2 La1 C27 C28 -94.8(5) . .
Al1 La1 C27 C28 -52.9(5) . .
C32 La1 C27 C28 -118.6(6) . .
La2 La1 C27 C28 119.9(4) . .
N1 La1 C27 C32 -125.0(4) . .
N2 La1 C27 C32 -122.3(6) . .
C1 La1 C27 C32 96.8(4) . .
C2 La1 C27 C32 23.8(4) . .
Al1 La1 C27 C32 65.6(4) . .
La2 La1 C27 C32 -121.6(4) . .
N2 C27 C28 C29 156.9(6) . .
C32 C27 C28 C29 -15.1(9) . .
La1 C27 C28 C29 87.3(6) . .
N2 C27 C28 C33 -21.7(10) . .
C32 C27 C28 C33 166.3(6) . .
La1 C27 C28 C33 -91.3(6) . .
C27 C28 C29 C30 3.1(10) . .
C33 C28 C29 C30 -178.2(6) . .
C28 C29 C30 C31 8.0(10) . .
C28 C29 C30 C37 -173.0(6) . .
C29 C30 C31 C32 -6.8(10) . .
C37 C30 C31 C32 174.2(6) . .
C30 C31 C32 C27 -5.5(10) . .
C30 C31 C32 C41 172.0(6) . .
C30 C31 C32 La1 -70.7(7) . .
N2 C27 C32 C31 -156.2(6) . .
C28 C27 C32 C31 16.2(9) . .
La1 C27 C32 C31 -96.1(6) . .
N2 C27 C32 C41 26.4(9) . .
C28 C27 C32 C41 -161.2(6) . .
La1 C27 C32 C41 86.5(6) . .
N2 C27 C32 La1 -60.1(5) . .
C28 C27 C32 La1 112.3(6) . .
N1 La1 C32 C31 -180.0(4) . .
N2 La1 C32 C31 147.0(5) . .
C27 La1 C32 C31 112.8(6) . .
C1 La1 C32 C31 25.3(5) . .
C2 La1 C32 C31 -44.7(5) . .
Al1 La1 C32 C31 -15.1(5) . .
La2 La1 C32 C31 166.1(5) . .
N1 La1 C32 C27 67.3(4) . .
N2 La1 C32 C27 34.2(4) . .
C1 La1 C32 C27 -87.5(4) . .
C2 La1 C32 C27 -157.5(4) . .
Al1 La1 C32 C27 -127.8(4) . .
La2 La1 C32 C27 53.3(4) . .
N1 La1 C32 C41 -52.7(5) . .
N2 La1 C32 C41 -85.7(4) . .
C27 La1 C32 C41 -120.0(6) . .
C1 La1 C32 C41 152.5(4) . .
C2 La1 C32 C41 82.5(4) . .
Al1 La1 C32 C41 112.2(4) . .
La2 La1 C32 C41 -66.7(4) . .
C29 C28 C33 C34 -100.0(8) . .
C27 C28 C33 C34 78.6(9) . .
C29 C28 C33 C36 136.8(7) . .
C27 C28 C33 C36 -44.6(9) . .
C29 C28 C33 C35 19.3(9) . .
C27 C28 C33 C35 -162.1(7) . .
C29 C30 C37 C40 -110.8(10) . .
C31 C30 C37 C40 68.1(10) . .
C29 C30 C37 C38 128.9(10) . .
C31 C30 C37 C38 -52.2(11) . .
C29 C30 C37 C38A 66.6(13) . .
C31 C30 C37 C38A -114.5(13) . .
C29 C30 C37 C39A -50.4(13) . .
C31 C30 C37 C39A 128.5(12) . .
C29 C30 C37 C39 9.3(11) . .
C31 C30 C37 C39 -171.7(8) . .
C29 C30 C37 C40A -172.3(13) . .
C31 C30 C37 C40A 6.7(14) . .
C31 C32 C41 C43 107.3(7) . .
C27 C32 C41 C43 -75.3(8) . .
La1 C32 C41 C43 -13.0(6) . .
C31 C32 C41 C42 -12.0(9) . .
C27 C32 C41 C42 165.4(6) . .
La1 C32 C41 C42 -132.3(5) . .
C31 C32 C41 C44 -129.5(6) . .
C27 C32 C41 C44 47.9(8) . .
La1 C32 C41 C44 110.2(5) . .
